data_4517766
loop_
_publ_author_name
'Adhikary, Saswati'
'Majumder, Leena'
'Pakrashy, Sourav'
'Srinath, Ravuri'
'Mukherjee, Kaustuv'
'Mandal, Chitra'
'Banerji, Biswadip'

_publ_section_title
;
 Polysubstituted Imidazoles as LysoTracker Molecules: Their Synthesis via
 Iodine/H<sub>2</sub>O and Cell-Imaging Studies.
;
_journal_issue 24
_journal_name_full 'ACS omega'
_journal_page_first 14394
_journal_page_last 14407
_journal_paper_doi 10.1021/acsomega.0c00934
_journal_volume 5
_journal_year 2020
_chemical_formula_moiety 'C36 H26 N2'
_chemical_formula_sum 'C36 H26 N2'
_chemical_formula_weight 486.59
_space_group_crystal_system monoclinic
_space_group_IT_number 14
_space_group_name_Hall '-P 2ybc'
_space_group_name_H-M_alt 'P 1 21/c 1'
_atom_sites_solution_hydrogens geom
_audit_creation_date 2019-04-28
_audit_creation_method
;
Olex2 1.2
(compiled 2018.05.29 svn.r3508 for OlexSys, GUI svn.r5506)
;
_cell_angle_alpha 90
_cell_angle_beta 91.9680(10)
_cell_angle_gamma 90
_cell_formula_units_Z 4
_cell_length_a 9.9474(3)
_cell_length_b 14.0292(4)
_cell_length_c 18.0762(6)
_cell_measurement_reflns_used 9932
_cell_measurement_temperature 100.0
_cell_measurement_theta_max 66.64
_cell_measurement_theta_min 3.15
_cell_volume 2521.12(13)
_computing_cell_refinement 'SAINT V8.38A (?, 2016)'
_computing_data_reduction 'SAINT V8.38A (?, 2016)'
_computing_molecular_graphics 'Olex2 (Dolomanov et al., 2009)'
_computing_publication_material 'Olex2 (Dolomanov et al., 2009)'
_computing_structure_refinement 'ShelXL (Sheldrick, 2015)'
_computing_structure_solution 'SHELXT 2014/5 (Sheldrick, 2014)'
_diffrn_ambient_temperature 100.0
_diffrn_measured_fraction_theta_full 0.973
_diffrn_measured_fraction_theta_max 0.973
_diffrn_measurement_device_type 'Bruker APEX-II CCD'
_diffrn_measurement_method '\f and \w scans'
_diffrn_radiation_type CuK\a
_diffrn_radiation_wavelength 1.54178
_diffrn_reflns_av_R_equivalents 0.0379
_diffrn_reflns_av_unetI/netI 0.0261
_diffrn_reflns_Laue_measured_fraction_full 0.973
_diffrn_reflns_Laue_measured_fraction_max 0.973
_diffrn_reflns_limit_h_max 10
_diffrn_reflns_limit_h_min -11
_diffrn_reflns_limit_k_max 16
_diffrn_reflns_limit_k_min -16
_diffrn_reflns_limit_l_max 21
_diffrn_reflns_limit_l_min -21
_diffrn_reflns_number 35722
_diffrn_reflns_point_group_measured_fraction_full 0.973
_diffrn_reflns_point_group_measured_fraction_max 0.973
_diffrn_reflns_theta_full 66.630
_diffrn_reflns_theta_max 66.630
_diffrn_reflns_theta_min 5.826
_diffrn_standards_number 0
_exptl_absorpt_coefficient_mu 0.571
_exptl_absorpt_correction_T_max 0.7528
_exptl_absorpt_correction_T_min 0.6628
_exptl_absorpt_correction_type multi-scan
_exptl_absorpt_process_details
'SADABS-2016/2 (Bruker,2016/2) was used for absorption correction. wR2(int) was 0.0899 before and 0.0547 after correction. The Ratio of minimum to maximum transmission is 0.8804. The \l/2 correction factor is Not present.'
_exptl_crystal_colour 'clear light colourless'
_exptl_crystal_colour_lustre clear
_exptl_crystal_colour_modifier light
_exptl_crystal_colour_primary colourless
_exptl_crystal_density_diffrn 1.282
_exptl_crystal_description needle
_exptl_crystal_F_000 1024
_exptl_crystal_size_max 0.18
_exptl_crystal_size_mid 0.05
_exptl_crystal_size_min 0.04
_refine_diff_density_max 0.182
_refine_diff_density_min -0.178
_refine_diff_density_rms 0.032
_refine_ls_extinction_method none
_refine_ls_goodness_of_fit_ref 1.054
_refine_ls_hydrogen_treatment constr
_refine_ls_matrix_type full
_refine_ls_number_parameters 343
_refine_ls_number_reflns 4337
_refine_ls_number_restraints 0
_refine_ls_restrained_S_all 1.054
_refine_ls_R_factor_all 0.0364
_refine_ls_R_factor_gt 0.0355
_refine_ls_shift/su_max 0.001
_refine_ls_shift/su_mean 0.000
_refine_ls_structure_factor_coef Fsqd
_refine_ls_weighting_details 'w=1/[\s^2^(Fo^2^)+(0.0404P)^2^+0.8654P] where P=(Fo^2^+2Fc^2^)/3'
_refine_ls_weighting_scheme calc
_refine_ls_wR_factor_gt 0.0888
_refine_ls_wR_factor_ref 0.0896
_reflns_Friedel_coverage 0.000
_reflns_number_gt 4211
_reflns_number_total 4337
_reflns_threshold_expression 'I > 2\s(I)'
_cod_data_source_file ao0c00934_si_002.cif
_cod_data_source_block sa_i_naph_0m_a
_cod_depositor_comments 'Adding full bibliography for 4517765--4517766.cif.'
_cod_database_code 4517766
_shelx_shelxl_version_number 2018/3
_shelx_space_group_comment
;
The symmetry employed for this shelxl refinement is uniquely defined
by the following loop, which should always be used as a source of
symmetry information in preference to the above space-group names.
They are only intended as comments.
;
_shelx_estimated_absorpt_t_max 0.978
_shelx_estimated_absorpt_t_min 0.904
_olex2_refinement_description
;
1. Fixed Uiso
 At 1.2 times of:
  All C(H) groups, All C(H,H) groups
2.a Secondary CH2 refined with riding coordinates:
 C1(H1A,H1B)
2.b Aromatic/amide H refined with riding coordinates:
 C3(H3), C4(H4), C5(H5), C7(H7), C8(H8), C9(H9), C10(H10), C14(H14), C15(H15),
 C16(H16), C18(H18), C19(H19), C20(H20), C21(H21), C25(H25), C26(H26), C27(H27),
  C28(H28), C29(H29), C32(H32), C33(H33), C34(H34), C35(H35), C36(H36)
;
_olex2_submission_special_instructions 'No special instructions were received'

loop_
_space_group_symop_operation_xyz
'x, y, z'
'-x, y+1/2, -z+1/2'
'-x, -y, -z'
'x, -y-1/2, z-1/2'

loop_
_atom_site_label
_atom_site_type_symbol
_atom_site_fract_x
_atom_site_fract_y
_atom_site_fract_z
_atom_site_U_iso_or_equiv
_atom_site_adp_type
_atom_site_occupancy
_atom_site_site_symmetry_order
_atom_site_calc_flag
_atom_site_refinement_flags_posn
_atom_site_refinement_flags_adp
_atom_site_refinement_flags_occupancy
_atom_site_disorder_assembly
_atom_site_disorder_group
N1 N 0.69923(9) 0.63017(6) 0.48526(5) 0.0180(2) Uani 1 1 d . . . . .
N2 N 0.62117(9) 0.59317(6) 0.59532(5) 0.0180(2) Uani 1 1 d . . . . .
C1 C 0.72517(11) 0.68741(8) 0.41972(6) 0.0192(2) Uani 1 1 d . . . . .
H1A H 0.640716 0.719464 0.403177 0.023 Uiso 1 1 calc R . . . .
H1B H 0.752316 0.644497 0.379401 0.023 Uiso 1 1 calc R . . . .
C2 C 0.83335(10) 0.76213(7) 0.43250(6) 0.0175(2) Uani 1 1 d . . . . .
C3 C 0.92792(11) 0.75480(8) 0.48909(6) 0.0201(2) Uani 1 1 d . . . . .
H3 H 0.926023 0.701387 0.521340 0.024 Uiso 1 1 calc R . . . .
C4 C 1.02814(11) 0.82500(8) 0.50046(6) 0.0221(2) Uani 1 1 d . . . . .
H4 H 1.093852 0.817844 0.539453 0.027 Uiso 1 1 calc R . . . .
C5 C 1.03085(11) 0.90329(8) 0.45549(6) 0.0216(2) Uani 1 1 d . . . . .
H5 H 1.098536 0.950285 0.463562 0.026 Uiso 1 1 calc R . . . .
C6 C 0.93391(11) 0.91509(7) 0.39701(6) 0.0188(2) Uani 1 1 d . . . . .
C7 C 0.93190(12) 0.99743(8) 0.35136(6) 0.0234(3) Uani 1 1 d . . . . .
H7 H 0.996760 1.046166 0.360271 0.028 Uiso 1 1 calc R . . . .
C8 C 0.83840(12) 1.00782(8) 0.29489(6) 0.0259(3) Uani 1 1 d . . . . .
H8 H 0.837269 1.064065 0.265606 0.031 Uiso 1 1 calc R . . . .
C9 C 0.74356(12) 0.93509(8) 0.28002(6) 0.0244(3) Uani 1 1 d . . . . .
H9 H 0.680532 0.941570 0.239647 0.029 Uiso 1 1 calc R . . . .
C10 C 0.74171(11) 0.85520(8) 0.32339(6) 0.0203(2) Uani 1 1 d . . . . .
H10 H 0.676828 0.806983 0.312767 0.024 Uiso 1 1 calc R . . . .
C11 C 0.83500(10) 0.84286(7) 0.38409(6) 0.0174(2) Uani 1 1 d . . . . .
C12 C 0.63557(10) 0.66195(7) 0.54650(6) 0.0178(2) Uani 1 1 d . . . . .
C13 C 0.58010(11) 0.75941(8) 0.55402(6) 0.0191(2) Uani 1 1 d . . . . .
C14 C 0.47443(11) 0.78753(8) 0.50794(6) 0.0220(2) Uani 1 1 d . . . . .
H14 H 0.444479 0.746520 0.468933 0.026 Uiso 1 1 calc R . . . .
C15 C 0.40988(12) 0.87560(8) 0.51735(7) 0.0251(3) Uani 1 1 d . . . . .
H15 H 0.336424 0.893198 0.485248 0.030 Uiso 1 1 calc R . . . .
C16 C 0.45263(12) 0.93591(8) 0.57260(7) 0.0252(3) Uani 1 1 d . . . . .
H16 H 0.407246 0.994684 0.579370 0.030 Uiso 1 1 calc R . . . .
C17 C 0.56389(11) 0.91178(8) 0.61993(6) 0.0216(2) Uani 1 1 d . . . . .
C18 C 0.61377(12) 0.97558(8) 0.67534(7) 0.0271(3) Uani 1 1 d . . . . .
H18 H 0.571421 1.035679 0.681176 0.033 Uiso 1 1 calc R . . . .
C19 C 0.72177(13) 0.95186(9) 0.72042(7) 0.0289(3) Uani 1 1 d . . . . .
H19 H 0.754515 0.995582 0.756899 0.035 Uiso 1 1 calc R . . . .
C20 C 0.78467(12) 0.86227(9) 0.71271(6) 0.0260(3) Uani 1 1 d . . . . .
H20 H 0.859257 0.845836 0.744398 0.031 Uiso 1 1 calc R . . . .
C21 C 0.73897(11) 0.79886(8) 0.65990(6) 0.0221(2) Uani 1 1 d . . . . .
H21 H 0.781873 0.738697 0.655662 0.026 Uiso 1 1 calc R . . . .
C22 C 0.62884(11) 0.82182(8) 0.61165(6) 0.0190(2) Uani 1 1 d . . . . .
C23 C 0.67648(10) 0.51244(7) 0.56441(6) 0.0171(2) Uani 1 1 d . . . . .
C24 C 0.67541(10) 0.42236(7) 0.60633(6) 0.0171(2) Uani 1 1 d . . . . .
C25 C 0.77383(11) 0.35202(8) 0.59970(6) 0.0201(2) Uani 1 1 d . . . . .
H25 H 0.843499 0.360649 0.565673 0.024 Uiso 1 1 calc R . . . .
C26 C 0.77096(12) 0.26968(8) 0.64225(6) 0.0229(2) Uani 1 1 d . . . . .
H26 H 0.838738 0.222625 0.637325 0.027 Uiso 1 1 calc R . . . .
C27 C 0.66937(12) 0.25586(8) 0.69197(6) 0.0237(3) Uani 1 1 d . . . . .
H27 H 0.666983 0.199195 0.720662 0.028 Uiso 1 1 calc R . . . .
C28 C 0.57133(11) 0.32530(8) 0.69952(6) 0.0218(2) Uani 1 1 d . . . . .
H28 H 0.502258 0.316457 0.733880 0.026 Uiso 1 1 calc R . . . .
C29 C 0.57402(11) 0.40764(8) 0.65697(6) 0.0189(2) Uani 1 1 d . . . . .
H29 H 0.506205 0.454583 0.662278 0.023 Uiso 1 1 calc R . . . .
C30 C 0.72614(10) 0.53377(7) 0.49596(6) 0.0174(2) Uani 1 1 d . . . . .
C31 C 0.79164(11) 0.47396(8) 0.44045(6) 0.0183(2) Uani 1 1 d . . . . .
C32 C 0.72900(11) 0.39027(8) 0.41550(6) 0.0210(2) Uani 1 1 d . . . . .
H32 H 0.642882 0.373783 0.432710 0.025 Uiso 1 1 calc R . . . .
C33 C 0.79163(12) 0.33100(8) 0.36574(6) 0.0256(3) Uani 1 1 d . . . . .
H33 H 0.748941 0.273627 0.349844 0.031 Uiso 1 1 calc R . . . .
C34 C 0.91627(12) 0.35517(9) 0.33912(6) 0.0280(3) Uani 1 1 d . . . . .
H34 H 0.958497 0.314817 0.304680 0.034 Uiso 1 1 calc R . . . .
C35 C 0.97887(12) 0.43839(9) 0.36299(6) 0.0268(3) Uani 1 1 d . . . . .
H35 H 1.064071 0.455267 0.344730 0.032 Uiso 1 1 calc R . . . .
C36 C 0.91741(11) 0.49723(8) 0.41354(6) 0.0228(2) Uani 1 1 d . . . . .
H36 H 0.961368 0.553891 0.429980 0.027 Uiso 1 1 calc R . . . .

loop_
_atom_site_aniso_label
_atom_site_aniso_U_11
_atom_site_aniso_U_22
_atom_site_aniso_U_33
_atom_site_aniso_U_23
_atom_site_aniso_U_13
_atom_site_aniso_U_12
N1 0.0212(5) 0.0158(4) 0.0170(4) 0.0013(3) 0.0003(3) -0.0022(3)
N2 0.0192(4) 0.0161(4) 0.0186(5) -0.0003(3) -0.0008(3) -0.0011(3)
C1 0.0232(6) 0.0188(5) 0.0156(5) 0.0028(4) -0.0004(4) -0.0024(4)
C2 0.0190(5) 0.0162(5) 0.0174(5) -0.0009(4) 0.0033(4) 0.0010(4)
C3 0.0223(5) 0.0177(5) 0.0202(5) 0.0007(4) 0.0010(4) 0.0026(4)
C4 0.0197(6) 0.0232(6) 0.0232(6) -0.0033(4) -0.0025(4) 0.0024(4)
C5 0.0182(5) 0.0192(5) 0.0276(6) -0.0043(4) 0.0020(4) -0.0009(4)
C6 0.0199(5) 0.0162(5) 0.0207(5) -0.0024(4) 0.0058(4) 0.0015(4)
C7 0.0271(6) 0.0175(5) 0.0259(6) -0.0002(4) 0.0079(5) -0.0016(4)
C8 0.0363(7) 0.0188(6) 0.0229(6) 0.0048(4) 0.0069(5) 0.0029(5)
C9 0.0299(6) 0.0248(6) 0.0185(5) 0.0020(4) 0.0009(4) 0.0048(5)
C10 0.0226(5) 0.0198(5) 0.0186(5) -0.0010(4) 0.0022(4) -0.0003(4)
C11 0.0192(5) 0.0159(5) 0.0174(5) -0.0013(4) 0.0046(4) 0.0019(4)
C12 0.0184(5) 0.0173(5) 0.0174(5) -0.0009(4) -0.0006(4) -0.0025(4)
C13 0.0211(5) 0.0160(5) 0.0203(5) 0.0018(4) 0.0034(4) -0.0026(4)
C14 0.0239(6) 0.0195(6) 0.0227(6) 0.0019(4) -0.0003(4) -0.0037(4)
C15 0.0233(6) 0.0227(6) 0.0292(6) 0.0057(5) 0.0002(5) 0.0003(5)
C16 0.0267(6) 0.0185(6) 0.0307(6) 0.0042(5) 0.0067(5) 0.0022(4)
C17 0.0250(6) 0.0174(5) 0.0229(6) 0.0009(4) 0.0077(5) -0.0034(4)
C18 0.0336(7) 0.0193(6) 0.0289(6) -0.0041(5) 0.0084(5) -0.0034(5)
C19 0.0341(7) 0.0275(6) 0.0253(6) -0.0077(5) 0.0053(5) -0.0112(5)
C20 0.0255(6) 0.0305(6) 0.0222(6) -0.0003(5) 0.0014(5) -0.0068(5)
C21 0.0232(6) 0.0219(6) 0.0213(6) 0.0005(4) 0.0040(4) -0.0022(4)
C22 0.0212(5) 0.0175(5) 0.0188(5) 0.0007(4) 0.0057(4) -0.0040(4)
C23 0.0164(5) 0.0166(5) 0.0181(5) -0.0011(4) -0.0014(4) -0.0020(4)
C24 0.0191(5) 0.0165(5) 0.0153(5) -0.0018(4) -0.0033(4) -0.0032(4)
C25 0.0203(5) 0.0207(5) 0.0190(5) -0.0025(4) -0.0015(4) -0.0010(4)
C26 0.0274(6) 0.0186(5) 0.0223(6) -0.0027(4) -0.0047(4) 0.0034(4)
C27 0.0352(6) 0.0170(5) 0.0185(6) 0.0013(4) -0.0047(5) -0.0032(5)
C28 0.0275(6) 0.0212(6) 0.0166(5) -0.0009(4) 0.0008(4) -0.0061(4)
C29 0.0208(5) 0.0180(5) 0.0178(5) -0.0030(4) -0.0007(4) -0.0016(4)
C30 0.0186(5) 0.0147(5) 0.0188(5) 0.0000(4) -0.0015(4) -0.0021(4)
C31 0.0197(5) 0.0200(5) 0.0150(5) 0.0015(4) -0.0015(4) 0.0009(4)
C32 0.0232(6) 0.0205(5) 0.0193(5) 0.0013(4) -0.0013(4) -0.0006(4)
C33 0.0345(6) 0.0214(6) 0.0204(6) -0.0016(4) -0.0060(5) 0.0035(5)
C34 0.0337(7) 0.0326(7) 0.0177(6) -0.0020(5) -0.0008(5) 0.0129(5)
C35 0.0219(6) 0.0382(7) 0.0204(6) 0.0031(5) 0.0023(4) 0.0046(5)
C36 0.0226(6) 0.0261(6) 0.0195(6) 0.0007(4) -0.0004(4) -0.0024(5)

loop_
_atom_type_symbol
_atom_type_description
_atom_type_scat_dispersion_real
_atom_type_scat_dispersion_imag
_atom_type_scat_source
C C 0.0181 0.0091 'International Tables Vol C Tables 4.2.6.8 and 6.1.1.4'
H H 0.0000 0.0000 'International Tables Vol C Tables 4.2.6.8 and 6.1.1.4'
N N 0.0311 0.0180 'International Tables Vol C Tables 4.2.6.8 and 6.1.1.4'

loop_
_geom_angle_atom_site_label_1
_geom_angle_atom_site_label_2
_geom_angle_atom_site_label_3
_geom_angle
_geom_angle_site_symmetry_1
_geom_angle_site_symmetry_3
_geom_angle_publ_flag
C12 N1 C1 125.17(9) . . ?
C12 N1 C30 107.25(9) . . ?
C30 N1 C1 127.48(9) . . ?
C12 N2 C23 105.94(9) . . ?
N1 C1 H1A 108.8 . . ?
N1 C1 H1B 108.8 . . ?
N1 C1 C2 113.64(9) . . ?
H1A C1 H1B 107.7 . . ?
C2 C1 H1A 108.8 . . ?
C2 C1 H1B 108.8 . . ?
C3 C2 C1 121.89(9) . . ?
C3 C2 C11 119.60(10) . . ?
C11 C2 C1 118.51(9) . . ?
C2 C3 H3 119.3 . . ?
C2 C3 C4 121.33(10) . . ?
C4 C3 H3 119.3 . . ?
C3 C4 H4 119.9 . . ?
C5 C4 C3 120.15(10) . . ?
C5 C4 H4 119.9 . . ?
C4 C5 H5 119.6 . . ?
C4 C5 C6 120.73(10) . . ?
C6 C5 H5 119.6 . . ?
C5 C6 C7 121.66(10) . . ?
C5 C6 C11 119.18(10) . . ?
C7 C6 C11 119.16(10) . . ?
C6 C7 H7 119.4 . . ?
C8 C7 C6 121.15(11) . . ?
C8 C7 H7 119.4 . . ?
C7 C8 H8 120.0 . . ?
C7 C8 C9 119.99(10) . . ?
C9 C8 H8 120.0 . . ?
C8 C9 H9 119.8 . . ?
C10 C9 C8 120.39(11) . . ?
C10 C9 H9 119.8 . . ?
C9 C10 H10 119.3 . . ?
C9 C10 C11 121.35(10) . . ?
C11 C10 H10 119.3 . . ?
C6 C11 C2 118.97(10) . . ?
C10 C11 C2 123.14(10) . . ?
C10 C11 C6 117.89(10) . . ?
N1 C12 C13 123.96(9) . . ?
N2 C12 N1 111.51(9) . . ?
N2 C12 C13 124.35(9) . . ?
C14 C13 C12 119.20(10) . . ?
C14 C13 C22 119.82(10) . . ?
C22 C13 C12 120.84(10) . . ?
C13 C14 H14 119.3 . . ?
C13 C14 C15 121.42(11) . . ?
C15 C14 H14 119.3 . . ?
C14 C15 H15 120.0 . . ?
C16 C15 C14 120.07(11) . . ?
C16 C15 H15 120.0 . . ?
C15 C16 H16 119.6 . . ?
C15 C16 C17 120.73(11) . . ?
C17 C16 H16 119.6 . . ?
C16 C17 C18 121.48(11) . . ?
C16 C17 C22 119.66(10) . . ?
C18 C17 C22 118.85(11) . . ?
C17 C18 H18 119.5 . . ?
C19 C18 C17 121.02(11) . . ?
C19 C18 H18 119.5 . . ?
C18 C19 H19 120.0 . . ?
C18 C19 C20 119.96(11) . . ?
C20 C19 H19 120.0 . . ?
C19 C20 H20 119.7 . . ?
C21 C20 C19 120.56(11) . . ?
C21 C20 H20 119.7 . . ?
C20 C21 H21 119.6 . . ?
C20 C21 C22 120.86(11) . . ?
C22 C21 H21 119.6 . . ?
C17 C22 C13 118.25(10) . . ?
C21 C22 C13 123.02(10) . . ?
C21 C22 C17 118.72(10) . . ?
N2 C23 C24 118.93(9) . . ?
C30 C23 N2 110.10(9) . . ?
C30 C23 C24 130.97(10) . . ?
C25 C24 C23 122.94(10) . . ?
C25 C24 C29 118.29(10) . . ?
C29 C24 C23 118.73(9) . . ?
C24 C25 H25 119.6 . . ?
C26 C25 C24 120.79(10) . . ?
C26 C25 H25 119.6 . . ?
C25 C26 H26 119.9 . . ?
C25 C26 C27 120.26(10) . . ?
C27 C26 H26 119.9 . . ?
C26 C27 H27 120.2 . . ?
C28 C27 C26 119.66(10) . . ?
C28 C27 H27 120.2 . . ?
C27 C28 H28 119.9 . . ?
C27 C28 C29 120.14(10) . . ?
C29 C28 H28 119.9 . . ?
C24 C29 H29 119.6 . . ?
C28 C29 C24 120.85(10) . . ?
C28 C29 H29 119.6 . . ?
N1 C30 C31 123.05(9) . . ?
C23 C30 N1 105.20(9) . . ?
C23 C30 C31 131.73(10) . . ?
C32 C31 C30 119.65(10) . . ?
C36 C31 C30 121.70(10) . . ?
C36 C31 C32 118.62(10) . . ?
C31 C32 H32 119.7 . . ?
C33 C32 C31 120.50(11) . . ?
C33 C32 H32 119.7 . . ?
C32 C33 H33 119.8 . . ?
C34 C33 C32 120.31(11) . . ?
C34 C33 H33 119.8 . . ?
C33 C34 H34 120.1 . . ?
C35 C34 C33 119.70(11) . . ?
C35 C34 H34 120.1 . . ?
C34 C35 H35 119.9 . . ?
C34 C35 C36 120.17(11) . . ?
C36 C35 H35 119.9 . . ?
C31 C36 H36 119.7 . . ?
C35 C36 C31 120.68(11) . . ?
C35 C36 H36 119.7 . . ?

loop_
_geom_bond_atom_site_label_1
_geom_bond_atom_site_label_2
_geom_bond_distance
_geom_bond_site_symmetry_2
_geom_bond_publ_flag
N1 C1 1.4615(13) . ?
N1 C12 1.3687(14) . ?
N1 C30 1.3909(14) . ?
N2 C12 1.3188(14) . ?
N2 C23 1.3852(13) . ?
C1 H1A 0.9900 . ?
C1 H1B 0.9900 . ?
C1 C2 1.5144(15) . ?
C2 C3 1.3696(16) . ?
C2 C11 1.4316(15) . ?
C3 H3 0.9500 . ?
C3 C4 1.4113(16) . ?
C4 H4 0.9500 . ?
C4 C5 1.3673(16) . ?
C5 H5 0.9500 . ?
C5 C6 1.4159(16) . ?
C6 C7 1.4193(15) . ?
C6 C11 1.4261(15) . ?
C7 H7 0.9500 . ?
C7 C8 1.3650(17) . ?
C8 H8 0.9500 . ?
C8 C9 1.4092(17) . ?
C9 H9 0.9500 . ?
C9 C10 1.3683(16) . ?
C10 H10 0.9500 . ?
C10 C11 1.4230(15) . ?
C12 C13 1.4824(15) . ?
C13 C14 1.3762(16) . ?
C13 C22 1.4326(15) . ?
C14 H14 0.9500 . ?
C14 C15 1.4056(16) . ?
C15 H15 0.9500 . ?
C15 C16 1.3656(17) . ?
C16 H16 0.9500 . ?
C16 C17 1.4165(17) . ?
C17 C18 1.4200(16) . ?
C17 C22 1.4280(15) . ?
C18 H18 0.9500 . ?
C18 C19 1.3670(19) . ?
C19 H19 0.9500 . ?
C19 C20 1.4130(18) . ?
C20 H20 0.9500 . ?
C20 C21 1.3710(16) . ?
C21 H21 0.9500 . ?
C21 C22 1.4138(16) . ?
C23 C24 1.4737(15) . ?
C23 C30 1.3807(15) . ?
C24 C25 1.3981(15) . ?
C24 C29 1.4005(15) . ?
C25 H25 0.9500 . ?
C25 C26 1.3885(16) . ?
C26 H26 0.9500 . ?
C26 C27 1.3888(17) . ?
C27 H27 0.9500 . ?
C27 C28 1.3885(16) . ?
C28 H28 0.9500 . ?
C28 C29 1.3885(15) . ?
C29 H29 0.9500 . ?
C30 C31 1.4765(15) . ?
C31 C32 1.3968(15) . ?
C31 C36 1.3965(15) . ?
C32 H32 0.9500 . ?
C32 C33 1.3881(16) . ?
C33 H33 0.9500 . ?
C33 C34 1.3873(18) . ?
C34 H34 0.9500 . ?
C34 C35 1.3852(18) . ?
C35 H35 0.9500 . ?
C35 C36 1.3887(16) . ?
C36 H36 0.9500 . ?
